data_7203316
loop_
_publ_author_name
'Carmen Paraschiv'
'Marius Andruh'
'Yves Journaux'
'Zdirad \<Zak'
'Nathalie Kyritsakas'
'Louis Ricard'

_publ_section_title
;
 Trinuclear magnetic clusters based on cyanide metal complexes:
 synthesis, crystal structures, and magnetic properties of four new
 [Mn<small><sup>II</sup></small><small><sub>2</sub></small>M<small><sup>III</sup></small>]
 complexes (M = Cr, Fe, Co)
;
_journal_issue 26
_journal_name_full 'Journal of Materials Chemistry'
_journal_page_first 2660
_journal_paper_doi 10.1039/b602055k
_journal_volume 16
_journal_year 2006
_chemical_formula_sum 'C37 H49 Co Mn2 N13 O7.5 S'
_chemical_formula_weight 996.76
_chemical_name_common MnLCo(CN)6
_chemical_name_systematic
;
?
;
_space_group_IT_number 15
_symmetry_cell_setting monoclinic
_symmetry_space_group_name_Hall '-C 2yc'
_symmetry_space_group_name_H-M 'C 1 2/c 1'
_atom_sites_solution_hydrogens geom
_atom_sites_solution_primary direct
_atom_sites_solution_secondary difmap
_audit_creation_method SHELXL-97
_cell_angle_alpha 90.000(5)
_cell_angle_beta 125.998(5)
_cell_angle_gamma 90.000(5)
_cell_formula_units_Z 4
_cell_length_a 23.460(5)
_cell_length_b 13.766(5)
_cell_length_c 17.047(5)
_cell_measurement_reflns_used 251
_cell_measurement_temperature 150.0(1)
_cell_measurement_theta_max 20.0
_cell_measurement_theta_min 3.0
_cell_volume 4454(2)
_computing_structure_refinement 'SHELXL-97 (Sheldrick, 1997)'
_computing_structure_solution 'SHELXS-97 (Sheldrick, 1990)'
_diffrn_ambient_temperature 150.0(1)
_diffrn_measured_fraction_theta_full 0.995
_diffrn_measured_fraction_theta_max 0.995
_diffrn_measurement_device_type KappaCCD
_diffrn_measurement_method 'phi and omega scans'
_diffrn_radiation_monochromator graphite
_diffrn_radiation_source 'fine-focus sealed tube'
_diffrn_radiation_type MoK\a
_diffrn_radiation_wavelength 0.71069
_diffrn_reflns_av_R_equivalents 0.0198
_diffrn_reflns_av_sigmaI/netI 0.0447
_diffrn_reflns_limit_h_max 32
_diffrn_reflns_limit_h_min -32
_diffrn_reflns_limit_k_max 15
_diffrn_reflns_limit_k_min -19
_diffrn_reflns_limit_l_max 23
_diffrn_reflns_limit_l_min -24
_diffrn_reflns_number 10792
_diffrn_reflns_theta_full 30.03
_diffrn_reflns_theta_max 30.03
_diffrn_reflns_theta_min 3.54
_exptl_absorpt_coefficient_mu 1.036
_exptl_crystal_colour yellow
_exptl_crystal_density_diffrn 1.486
_exptl_crystal_density_method 'not measured'
_exptl_crystal_description cube
_exptl_crystal_F_000 2060
_exptl_crystal_size_max 0.20
_exptl_crystal_size_mid 0.20
_exptl_crystal_size_min 0.20
_refine_diff_density_max 0.898
_refine_diff_density_min -1.560
_refine_diff_density_rms 0.085
_refine_ls_extinction_method none
_refine_ls_goodness_of_fit_ref 1.052
_refine_ls_hydrogen_treatment constr
_refine_ls_matrix_type full
_refine_ls_number_parameters 297
_refine_ls_number_reflns 6473
_refine_ls_number_restraints 2
_refine_ls_restrained_S_all 1.177
_refine_ls_R_factor_all 0.0518
_refine_ls_R_factor_gt 0.0399
_refine_ls_shift/su_max 0.001
_refine_ls_shift/su_mean 0.000
_refine_ls_structure_factor_coef Fsqd
_refine_ls_weighting_details 'calc w=1/[\s^2^(Fo^2^)+(0.0577P)^2^+5.0934P] where P=(Fo^2^+2Fc^2^)/3'
_refine_ls_weighting_scheme calc
_refine_ls_wR_factor_gt 0.1064
_refine_ls_wR_factor_ref 0.1148
_reflns_number_gt 5340
_reflns_number_total 6473
_reflns_threshold_expression >2sigma(I)
_cod_data_source_file b602055k.txt
_cod_data_source_block mnco
_cod_depositor_comments
;
The following automatic conversions were performed:
'_symmetry_cell_setting' value 'Monoclinic' changed to 'monoclinic'
according to '/home/saulius/struct/CIF-dictionaries/cif_core.dic'
dictionary named 'cif_core.dic' version 2.4.1 from 2010-06-29.

Automatic conversion script
Id: cif_fix_enum 1527 2010-12-29 10:47:43Z saulius 
;
_cod_original_sg_symbol_H-M 'C2/c '
_cod_original_formula_sum 'C37 H49 Co Mn2 N13 O7.50 S'
_cod_database_code 7203316

loop_
_symmetry_equiv_pos_as_xyz
'x, y, z'
'-x, y, -z+1/2'
'x+1/2, y+1/2, z'
'-x+1/2, y+1/2, -z+1/2'
'-x, -y, -z'
'x, -y, z-1/2'
'-x+1/2, -y+1/2, -z'
'x+1/2, -y+1/2, z-1/2'

loop_
_atom_site_label
_atom_site_type_symbol
_atom_site_fract_x
_atom_site_fract_y
_atom_site_fract_z
_atom_site_U_iso_or_equiv
_atom_site_adp_type
_atom_site_occupancy
_atom_site_symmetry_multiplicity
_atom_site_calc_flag
_atom_site_refinement_flags
_atom_site_disorder_assembly
_atom_site_disorder_group
Co1 Co 0.2500 0.2500 1.0000 0.01530(10) Uani 1 2 d S . .
Mn1 Mn 0.151772(15) 0.35128(2) 0.64772(2) 0.01448(9) Uani 1 1 d . . .
O1 O 0.15694(8) 0.49992(10) 0.71133(11) 0.0213(3) Uani 1 1 d . . .
O2 O 0.04908(8) 0.37002(11) 0.63090(11) 0.0238(3) Uani 1 1 d . . .
N1 N 0.08781(10) 0.21400(13) 0.58098(13) 0.0218(4) Uani 1 1 d . . .
N2 N 0.20631(9) 0.25447(11) 0.60789(12) 0.0163(3) Uani 1 1 d . . .
N3 N 0.24874(9) 0.42654(12) 0.68121(12) 0.0182(3) Uani 1 1 d . . .
N4 N 0.20595(10) 0.29172(13) 0.79581(13) 0.0236(4) Uani 1 1 d . . .
N5 N 0.34131(11) 0.07586(14) 1.03015(14) 0.0275(4) Uani 1 1 d . . .
N6 N 0.37984(12) 0.37776(16) 1.08692(17) 0.0378(5) Uani 1 1 d . . .
O3 O 0.09384(8) 0.42541(10) 0.50343(10) 0.0216(3) Uani 1 1 d . . .
C1 C 0.10705(13) 0.15088(15) 0.54640(17) 0.0252(5) Uani 1 1 d . . .
C2 C 0.17818(12) 0.16795(14) 0.56760(14) 0.0199(4) Uani 1 1 d . . .
C3 C 0.21433(13) 0.10051(15) 0.55107(16) 0.0260(5) Uani 1 1 d . . .
H3 H 0.1940 0.0394 0.5220 0.031 Uiso 1 1 calc R . .
C4 C 0.28084(13) 0.12546(17) 0.57833(16) 0.0274(5) Uani 1 1 d . . .
H4 H 0.3071 0.0805 0.5691 0.033 Uiso 1 1 calc R . .
C5 C 0.30952(12) 0.21570(17) 0.61914(15) 0.0240(4) Uani 1 1 d . . .
H5 H 0.3549 0.2334 0.6372 0.029 Uiso 1 1 calc R . .
C6 C 0.27007(11) 0.27946(14) 0.63286(14) 0.0176(4) Uani 1 1 d . . .
C7 C 0.29355(11) 0.37956(15) 0.67618(14) 0.0191(4) Uani 1 1 d . . .
C8 C 0.26266(12) 0.52366(15) 0.72324(16) 0.0247(4) Uani 1 1 d . . .
H8A H 0.2851 0.5642 0.7004 0.030 Uiso 1 1 calc R . .
H8B H 0.2952 0.5196 0.7948 0.030 Uiso 1 1 calc R . .
C9 C 0.19342(13) 0.56912(15) 0.69258(16) 0.0240(4) Uani 1 1 d . . .
H9A H 0.2024 0.6295 0.7298 0.029 Uiso 1 1 calc R . .
H9B H 0.1646 0.5855 0.6227 0.029 Uiso 1 1 calc R . .
C10 C 0.08778(12) 0.53081(16) 0.67880(17) 0.0274(5) Uani 1 1 d . . .
H10A H 0.0598 0.5503 0.6098 0.033 Uiso 1 1 calc R . .
H10B H 0.0910 0.5870 0.7175 0.033 Uiso 1 1 calc R . .
C11 C 0.05363(12) 0.44583(17) 0.69175(17) 0.0277(5) Uani 1 1 d . . .
H11A H 0.0824 0.4246 0.7603 0.033 Uiso 1 1 calc R . .
H11B H 0.0061 0.4637 0.6724 0.033 Uiso 1 1 calc R . .
C12 C 0.02253(13) 0.27896(19) 0.63834(19) 0.0313(5) Uani 1 1 d . . .
H12A H -0.0251 0.2876 0.6223 0.038 Uiso 1 1 calc R . .
H12B H 0.0540 0.2528 0.7050 0.038 Uiso 1 1 calc R . .
C13 C 0.02001(13) 0.21041(19) 0.5667(2) 0.0332(5) Uani 1 1 d . . .
H13A H 0.0104 0.1434 0.5771 0.040 Uiso 1 1 calc R . .
H13B H -0.0182 0.2300 0.4996 0.040 Uiso 1 1 calc R . .
C14 C 0.06501(18) 0.0643(2) 0.4870(3) 0.0566(10) Uani 1 1 d . . .
H14A H 0.0859 0.0052 0.5260 0.085 Uiso 1 1 calc R . .
H14B H 0.0652 0.0600 0.4298 0.085 Uiso 1 1 calc R . .
H14C H 0.0164 0.0709 0.4663 0.085 Uiso 1 1 calc R . .
C15 C 0.36501(13) 0.4153(2) 0.7108(2) 0.0352(6) Uani 1 1 d . . .
H15A H 0.3711 0.4823 0.7339 0.053 Uiso 1 1 calc R . .
H15B H 0.3696 0.4131 0.6572 0.053 Uiso 1 1 calc R . .
H15C H 0.4011 0.3739 0.7638 0.053 Uiso 1 1 calc R . .
C16 C 0.22431(11) 0.27405(14) 0.87369(14) 0.0190(4) Uani 1 1 d . . .
C17 C 0.30623(12) 0.14112(14) 1.01700(14) 0.0197(4) Uani 1 1 d . . .
C18 C 0.33048(12) 0.33036(15) 1.05398(15) 0.0232(4) Uani 1 1 d . . .
S1 S 0.51870(6) 0.24371(9) 0.84373(8) 0.0242(2) Uani 0.50 1 d PD . 1
C19 C 0.5000 0.2148(3) 0.7500 0.0436(8) Uani 1 2 d SD . 1
N7 N 0.4770(3) 0.1997(4) 0.6628(3) 0.0436(8) Uani 0.50 1 d PD . 1
O4 O -0.0086(3) -0.0367(4) 0.2725(4) 0.089(3) Uani 0.50 1 d P . 1
O5 O 0.1374(4) -0.1547(8) 0.6060(6) 0.054(2) Uani 0.25 1 d P . .

loop_
_atom_site_aniso_label
_atom_site_aniso_U_11
_atom_site_aniso_U_22
_atom_site_aniso_U_33
_atom_site_aniso_U_23
_atom_site_aniso_U_13
_atom_site_aniso_U_12
Co1 0.0214(2) 0.01229(17) 0.01074(17) 0.00146(12) 0.00867(15) 0.00269(13)
Mn1 0.01526(16) 0.01550(15) 0.01234(15) 0.00020(10) 0.00792(12) 0.00043(10)
O1 0.0233(8) 0.0190(7) 0.0210(7) 0.0005(5) 0.0126(6) 0.0045(6)
O2 0.0225(8) 0.0291(8) 0.0248(8) -0.0002(6) 0.0166(7) 0.0003(6)
N1 0.0211(9) 0.0231(8) 0.0211(9) -0.0007(7) 0.0124(7) -0.0054(7)
N2 0.0193(8) 0.0163(7) 0.0130(7) 0.0017(5) 0.0093(7) 0.0021(6)
N3 0.0194(8) 0.0177(8) 0.0149(7) -0.0011(6) 0.0086(7) -0.0022(6)
N4 0.0299(10) 0.0228(9) 0.0178(8) 0.0033(6) 0.0139(8) 0.0042(7)
N5 0.0377(11) 0.0230(9) 0.0269(10) 0.0043(7) 0.0219(9) 0.0082(8)
N6 0.0341(12) 0.0312(11) 0.0342(12) 0.0000(9) 0.0123(10) -0.0057(9)
O3 0.0207(7) 0.0226(7) 0.0166(7) 0.0028(5) 0.0083(6) -0.0016(6)
C1 0.0305(12) 0.0217(10) 0.0263(11) -0.0053(8) 0.0182(10) -0.0084(8)
C2 0.0272(11) 0.0169(8) 0.0159(9) 0.0013(7) 0.0128(8) 0.0001(8)
C3 0.0391(13) 0.0182(9) 0.0225(10) 0.0003(8) 0.0192(10) 0.0044(9)
C4 0.0381(13) 0.0259(10) 0.0237(10) 0.0045(8) 0.0213(10) 0.0139(9)
C5 0.0227(10) 0.0305(11) 0.0217(10) 0.0057(8) 0.0147(9) 0.0084(8)
C6 0.0186(9) 0.0197(9) 0.0143(8) 0.0037(7) 0.0096(8) 0.0040(7)
C7 0.0174(9) 0.0229(9) 0.0149(9) 0.0019(7) 0.0084(8) -0.0011(7)
C8 0.0267(11) 0.0206(9) 0.0236(10) -0.0066(8) 0.0129(9) -0.0059(8)
C9 0.0327(12) 0.0168(9) 0.0207(10) -0.0025(7) 0.0146(9) -0.0019(8)
C10 0.0260(11) 0.0278(11) 0.0261(11) -0.0020(8) 0.0141(9) 0.0087(9)
C11 0.0263(11) 0.0358(12) 0.0245(11) 0.0007(9) 0.0169(9) 0.0092(9)
C12 0.0269(12) 0.0381(13) 0.0391(13) 0.0004(10) 0.0251(11) -0.0047(10)
C13 0.0263(12) 0.0357(13) 0.0408(14) -0.0094(10) 0.0216(11) -0.0128(10)
C14 0.0541(19) 0.0464(17) 0.083(2) -0.0426(17) 0.048(2) -0.0324(15)
C15 0.0231(12) 0.0435(14) 0.0406(14) -0.0082(11) 0.0196(11) -0.0100(10)
C16 0.0246(10) 0.0147(8) 0.0171(9) 0.0012(7) 0.0120(8) 0.0037(7)
C17 0.0284(11) 0.0179(9) 0.0149(9) 0.0021(7) 0.0138(8) 0.0027(8)
C18 0.0277(11) 0.0186(9) 0.0167(9) 0.0026(7) 0.0095(9) 0.0036(8)
S1 0.0238(6) 0.0287(6) 0.0169(5) -0.0027(4) 0.0101(4) 0.0005(4)
C19 0.0343(17) 0.0359(16) 0.066(2) 0.000 0.0325(18) 0.000
N7 0.0343(17) 0.0359(16) 0.066(2) 0.000 0.0325(18) 0.000
O4 0.042(3) 0.072(3) 0.068(5) -0.040(3) -0.016(3) 0.034(3)
O5 0.029(4) 0.097(7) 0.029(4) -0.012(4) 0.013(4) 0.001(4)

loop_
_atom_type_symbol
_atom_type_description
_atom_type_scat_dispersion_real
_atom_type_scat_dispersion_imag
_atom_type_scat_source
C C 0.0033 0.0016 'International Tables Vol C Tables 4.2.6.8 and 6.1.1.4'
H H 0.0000 0.0000 'International Tables Vol C Tables 4.2.6.8 and 6.1.1.4'
N N 0.0061 0.0033 'International Tables Vol C Tables 4.2.6.8 and 6.1.1.4'
O O 0.0106 0.0060 'International Tables Vol C Tables 4.2.6.8 and 6.1.1.4'
S S 0.1246 0.1234 'International Tables Vol C Tables 4.2.6.8 and 6.1.1.4'
Mn Mn 0.3368 0.7283 'International Tables Vol C Tables 4.2.6.8 and 6.1.1.4'
Co Co 0.3494 0.9721 'International Tables Vol C Tables 4.2.6.8 and 6.1.1.4'

loop_
_geom_angle_atom_site_label_1
_geom_angle_atom_site_label_2
_geom_angle_atom_site_label_3
_geom_angle
_geom_angle_site_symmetry_1
_geom_angle_site_symmetry_3
_geom_angle_publ_flag
C16 Co1 C16 180.0 7_557 . ?
C16 Co1 C18 90.60(9) 7_557 7_557 ?
C16 Co1 C18 89.40(9) . 7_557 ?
C16 Co1 C18 89.40(9) 7_557 . ?
C16 Co1 C18 90.60(9) . . ?
C18 Co1 C18 180.00(12) 7_557 . ?
C16 Co1 C17 87.72(8) 7_557 . ?
C16 Co1 C17 92.28(8) . . ?
C18 Co1 C17 91.02(9) 7_557 . ?
C18 Co1 C17 88.98(9) . . ?
C16 Co1 C17 92.28(8) 7_557 7_557 ?
C16 Co1 C17 87.72(8) . 7_557 ?
C18 Co1 C17 88.98(9) 7_557 7_557 ?
C18 Co1 C17 91.02(9) . 7_557 ?
C17 Co1 C17 180.00(14) . 7_557 ?
N4 Mn1 N2 94.53(7) . . ?
N4 Mn1 O3 173.79(6) . . ?
N2 Mn1 O3 91.40(6) . . ?
N4 Mn1 N3 93.68(7) . . ?
N2 Mn1 N3 70.97(7) . . ?
O3 Mn1 N3 86.51(6) . . ?
N4 Mn1 N1 91.76(7) . . ?
N2 Mn1 N1 71.00(7) . . ?
O3 Mn1 N1 91.91(6) . . ?
N3 Mn1 N1 141.88(7) . . ?
N4 Mn1 O2 92.39(7) . . ?
N2 Mn1 O2 142.45(6) . . ?
O3 Mn1 O2 84.00(6) . . ?
N3 Mn1 O2 145.24(6) . . ?
N1 Mn1 O2 71.93(6) . . ?
N4 Mn1 O1 87.46(6) . . ?
N2 Mn1 O1 143.70(6) . . ?
O3 Mn1 O1 86.67(6) . . ?
N3 Mn1 O1 72.73(6) . . ?
N1 Mn1 O1 145.25(6) . . ?
O2 Mn1 O1 73.39(6) . . ?
C10 O1 C9 113.78(16) . . ?
C10 O1 Mn1 110.43(12) . . ?
C9 O1 Mn1 111.13(12) . . ?
C11 O2 C12 115.06(17) . . ?
C11 O2 Mn1 111.74(13) . . ?
C12 O2 Mn1 111.88(13) . . ?
C1 N1 C13 123.2(2) . . ?
C1 N1 Mn1 119.53(15) . . ?
C13 N1 Mn1 116.58(15) . . ?
C6 N2 C2 120.92(18) . . ?
C6 N2 Mn1 119.20(13) . . ?
C2 N2 Mn1 119.58(14) . . ?
C7 N3 C8 122.68(18) . . ?
C7 N3 Mn1 119.94(14) . . ?
C8 N3 Mn1 116.62(14) . . ?
C16 N4 Mn1 164.97(17) . . ?
N1 C1 C14 125.8(2) . . ?
N1 C1 C2 115.31(19) . . ?
C14 C1 C2 118.9(2) . . ?
N2 C2 C3 121.4(2) . . ?
N2 C2 C1 113.89(18) . . ?
C3 C2 C1 124.66(19) . . ?
C4 C3 C2 117.8(2) . . ?
C3 C4 C5 120.6(2) . . ?
C4 C5 C6 118.3(2) . . ?
N2 C6 C5 120.95(19) . . ?
N2 C6 C7 114.18(17) . . ?
C5 C6 C7 124.86(19) . . ?
N3 C7 C15 125.6(2) . . ?
N3 C7 C6 114.65(18) . . ?
C15 C7 C6 119.74(19) . . ?
N3 C8 C9 108.84(18) . . ?
O1 C9 C8 107.87(17) . . ?
O1 C10 C11 106.92(17) . . ?
O2 C11 C10 106.25(18) . . ?
O2 C12 C13 106.57(19) . . ?
N1 C13 C12 108.74(19) . . ?
N4 C16 Co1 176.56(19) . . ?
N5 C17 Co1 177.99(18) . . ?
N6 C18 Co1 178.9(2) . . ?
N7 S1 C19 61.2(4) 2_656 . ?
N7 C19 N7 161.1(7) . 2_656 ?
N7 C19 S1 171.5(4) . . ?
N7 C19 S1 26.1(2) 2_656 . ?
N7 C19 S1 26.1(2) . 2_656 ?
N7 C19 S1 171.5(4) 2_656 2_656 ?
S1 C19 S1 148.0(3) . 2_656 ?
S1 N7 C19 92.7(5) 2_656 . ?

loop_
_geom_bond_atom_site_label_1
_geom_bond_atom_site_label_2
_geom_bond_distance
_geom_bond_site_symmetry_2
_geom_bond_publ_flag
Co1 C16 1.893(2) 7_557 ?
Co1 C16 1.893(2) . ?
Co1 C18 1.896(2) 7_557 ?
Co1 C18 1.896(2) . ?
Co1 C17 1.903(2) . ?
Co1 C17 1.903(2) 7_557 ?
Mn1 N4 2.2110(19) . ?
Mn1 N2 2.2125(17) . ?
Mn1 O3 2.2381(15) . ?
Mn1 N3 2.2467(18) . ?
Mn1 N1 2.2606(19) . ?
Mn1 O2 2.2674(16) . ?
Mn1 O1 2.2854(16) . ?
O1 C10 1.436(3) . ?
O1 C9 1.437(3) . ?
O2 C11 1.430(3) . ?
O2 C12 1.438(3) . ?
N1 C1 1.272(3) . ?
N1 C13 1.462(3) . ?
N2 C6 1.337(3) . ?
N2 C2 1.339(3) . ?
N3 C7 1.279(3) . ?
N3 C8 1.460(3) . ?
N4 C16 1.155(3) . ?
N5 C17 1.148(3) . ?
N6 C18 1.148(3) . ?
C1 C14 1.498(3) . ?
C1 C2 1.504(3) . ?
C2 C3 1.393(3) . ?
C3 C4 1.384(4) . ?
C4 C5 1.389(3) . ?
C5 C6 1.391(3) . ?
C6 C7 1.507(3) . ?
C7 C15 1.496(3) . ?
C8 C9 1.519(3) . ?
C10 C11 1.506(3) . ?
C12 C13 1.517(4) . ?
S1 N7 0.634(5) 2_656 ?
S1 C19 1.4420(16) . ?
C19 N7 1.266(4) . ?
C19 N7 1.266(4) 2_656 ?
C19 S1 1.4420(16) 2_656 ?
N7 S1 0.634(5) 2_656 ?
O4 O4 1.056(13) 2 ?
